data_1534009
loop_
_publ_author_name
'Penin, N.'
'Touboul, M.'
'Nowogrocki, G.'

_publ_section_title
;
 Crystal structure of two new sodium borates Na3 B7 O12 and Na2 Tl2 B10
 O17
;
_journal_name_full 'Journal of Alloys Compd.'
_journal_page_first 104
_journal_page_last 111
_journal_volume 363
_journal_year 2004
_chemical_formula_sum 'B7 Na3 O12'
_chemical_name_systematic 'Na3 (B7 O12)'
_space_group_IT_number 2
_symmetry_space_group_name_Hall '-P 1'
_symmetry_space_group_name_H-M 'P -1'
_cell_angle_alpha 95.875
_cell_angle_beta 100.68
_cell_angle_gamma 99.688
_cell_formula_units_Z 2
_cell_length_a 6.638
_cell_length_b 8.249
_cell_length_c 8.836
_cell_volume 464.195
_citation_journal_id_ASTM JALCEU
_cod_data_source_file Penin_JALCEU_2004_1326.cif
_cod_data_source_block B7Na3O12
_cod_original_cell_volume 464.1946
_cod_database_code 1534009

loop_
_symmetry_equiv_pos_as_xyz
x,y,z
-x,-y,-z

loop_
_atom_site_label
_atom_site_type_symbol
_atom_site_fract_x
_atom_site_fract_y
_atom_site_fract_z
_atom_site_occupancy
_atom_site_U_iso_or_equiv
O11 O-2 0.1047 0.45491 0.26486 1 0.0
O2 O-2 0.37398 0.65706 0.23508 1 0.0
O3 O-2 0.59841 0.81025 0.10245 1 0.0
B4 B+3 -0.0113 0.30364 0.30759 1 0.0
O12 O-2 0.67048 0.85329 0.38166 1 0.0
Na1 Na+1 0.0706 0.73042 0.33618 1 0.0
Na2 Na+1 0.55486 0.07927 0.28788 1 0.0
O7 O-2 0.21664 0.03881 0.35229 1 0.0
B7 B+3 0.2268 0.13147 -0.04666 1 0.0
B1 B+3 0.3116 0.50186 0.27262 1 0.0
O4 O-2 0.71896 0.59425 0.23992 1 0.0
B2 B+3 0.0972 0.04526 0.19258 1 0.0
O6 O-2 0.09041 0.2712 0.45878 1 0.0
O1 O-2 0.45617 0.40496 0.31788 1 0.0
O9 O-2 -0.02868 0.87576 0.13412 1 0.0
B3 B+3 0.6595 0.44923 0.29417 1 0.0
B5 B+3 0.598 0.72666 0.24238 1 0.0
Na3 Na+1 0.22928 0.76165 0.01576 1 0.0
B6 B+3 0.2134 0.15512 0.4752 1 0.0
O5 O-2 0.25955 0.07972 0.09672 1 0.0
O8 O-2 0.77667 0.33188 0.31938 1 0.0
O10 O-2 -0.04065 0.16183 0.19068 1 0.0
